data_7018544
loop_
_publ_author_name
'Liu, Kefeng'
'Wu, Qiaolin'
'Luo, Xuyang'
'Gao, Wei'
'Mu, Ying'

_publ_section_title
;
 Synthesis, characterization, and catalytic properties of new
 half-sandwich zirconium(iv) complexes.
;
_journal_issue 12
_journal_name_full 'Dalton transactions (Cambridge, England : 2003)'
_journal_page_first 3461
_journal_page_last 3467
_journal_paper_doi 10.1039/c2dt12105k
_journal_volume 41
_journal_year 2012
_chemical_formula_sum 'C22 H34 Cl2 N2 Zr'
_chemical_formula_weight 488.63
_chemical_name_systematic
;
?
;
_space_group_IT_number 14
_symmetry_cell_setting monoclinic
_symmetry_space_group_name_Hall '-P 2ybc'
_symmetry_space_group_name_H-M 'P 1 21/c 1'
_atom_sites_solution_hydrogens geom
_atom_sites_solution_primary direct
_atom_sites_solution_secondary difmap
_audit_creation_method SHELXL-97
_cell_angle_alpha 90.00
_cell_angle_beta 100.5010(10)
_cell_angle_gamma 90.00
_cell_formula_units_Z 4
_cell_length_a 10.2590(6)
_cell_length_b 14.6848(8)
_cell_length_c 16.2009(9)
_cell_measurement_reflns_used 4451
_cell_measurement_temperature 293(2)
_cell_measurement_theta_max 24.9
_cell_measurement_theta_min 2.44
_cell_volume 2399.8(2)
_computing_cell_refinement 'Bruker XSCANS'
_computing_data_collection 'Bruker XSCANS'
_computing_data_reduction 'Bruker SHELXTL'
_computing_molecular_graphics 'Bruker SHELXTL'
_computing_publication_material 'Bruker SHELXTL'
_computing_structure_refinement 'SHELXL-97 (Sheldrick, 1997)'
_computing_structure_solution 'SHELXS-97 (Sheldrick, 1990)'
_diffrn_ambient_temperature 293(2)
_diffrn_measured_fraction_theta_full 0.998
_diffrn_measured_fraction_theta_max 0.998
_diffrn_measurement_device_type 'Bruker P4'
_diffrn_measurement_method '\w scans'
_diffrn_radiation_monochromator graphite
_diffrn_radiation_source 'fine-focus sealed tube'
_diffrn_radiation_type MoK\a
_diffrn_radiation_wavelength 0.71073
_diffrn_reflns_av_R_equivalents 0.0290
_diffrn_reflns_av_sigmaI/netI 0.0308
_diffrn_reflns_limit_h_max 12
_diffrn_reflns_limit_h_min -12
_diffrn_reflns_limit_k_max 17
_diffrn_reflns_limit_k_min -17
_diffrn_reflns_limit_l_max 19
_diffrn_reflns_limit_l_min -16
_diffrn_reflns_number 13582
_diffrn_reflns_theta_full 25.04
_diffrn_reflns_theta_max 25.04
_diffrn_reflns_theta_min 1.89
_diffrn_standards_decay_% 0
_diffrn_standards_interval_count 0
_diffrn_standards_interval_time 0
_diffrn_standards_number 0
_exptl_absorpt_coefficient_mu 0.690
_exptl_absorpt_correction_T_max 0.921
_exptl_absorpt_correction_T_min 0.871
_exptl_absorpt_correction_type empirical
_exptl_crystal_colour courless
_exptl_crystal_density_diffrn 1.352
_exptl_crystal_density_method 'not measured'
_exptl_crystal_description block
_exptl_crystal_F_000 1016
_exptl_crystal_size_max 0.20
_exptl_crystal_size_mid 0.17
_exptl_crystal_size_min 0.12
_refine_diff_density_max 0.477
_refine_diff_density_min -0.207
_refine_diff_density_rms 0.063
_refine_ls_extinction_method none
_refine_ls_goodness_of_fit_ref 1.048
_refine_ls_hydrogen_treatment mixed
_refine_ls_matrix_type full
_refine_ls_number_parameters 257
_refine_ls_number_reflns 4227
_refine_ls_number_restraints 1
_refine_ls_restrained_S_all 1.048
_refine_ls_R_factor_all 0.0432
_refine_ls_R_factor_gt 0.0320
_refine_ls_shift/su_max 0.002
_refine_ls_shift/su_mean 0.000
_refine_ls_structure_factor_coef Fsqd
_refine_ls_weighting_details 'calc w=1/[\s^2^(Fo^2^)+(0.0401P)^2^+0.6316P] where P=(Fo^2^+2Fc^2^)/3'
_refine_ls_weighting_scheme calc
_refine_ls_wR_factor_gt 0.0730
_refine_ls_wR_factor_ref 0.0775
_reflns_number_gt 3489
_reflns_number_total 4227
_reflns_threshold_expression >2sigma(I)
_cod_data_source_file c2dt12105k.txt
_cod_data_source_block C3
_cod_depositor_comments
;
The following automatic conversions were performed:

'_symmetry_cell_setting' value 'Monoclinic' changed to 'monoclinic'
according to /home/saulius/struct/CIF-dictionaries/cif_core.dic
dictionary named 'cif_core.dic' version 2.4.1 from 2010-06-29.

Automatic conversion script
Id: cif_fix_values 1715 2011-07-08 13:25:40Z adriana 
;
_cod_original_sg_symbol_H-M 'P2(1)/c '
_cod_database_code 7018544

loop_
_symmetry_equiv_pos_as_xyz
'x, y, z'
'-x, y+1/2, -z+1/2'
'-x, -y, -z'
'x, -y-1/2, z-1/2'

loop_
_atom_site_label
_atom_site_type_symbol
_atom_site_fract_x
_atom_site_fract_y
_atom_site_fract_z
_atom_site_U_iso_or_equiv
_atom_site_adp_type
_atom_site_occupancy
_atom_site_symmetry_multiplicity
_atom_site_calc_flag
_atom_site_refinement_flags
Zr1 Zr 0.68240(2) 0.271996(17) 0.803183(15) 0.02587(9) Uani 1 1 d .
Cl1 Cl 0.78473(7) 0.35193(5) 0.92920(4) 0.04224(19) Uani 1 1 d .
Cl2 Cl 0.66975(8) 0.11502(5) 0.84646(5) 0.0484(2) Uani 1 1 d .
N1 N 0.4914(2) 0.30934(14) 0.77305(13) 0.0291(5) Uani 1 1 d .
N2 N 0.1439(2) 0.36686(16) 0.58967(13) 0.0361(6) Uani 1 1 d .
C1 C 0.7630(3) 0.36696(18) 0.69434(16) 0.0325(6) Uani 1 1 d .
C2 C 0.8778(3) 0.33491(19) 0.74948(17) 0.0336(6) Uani 1 1 d .
C3 C 0.8822(3) 0.23904(19) 0.74168(18) 0.0349(6) Uani 1 1 d .
C4 C 0.7725(3) 0.21179(18) 0.67983(17) 0.0340(6) Uani 1 1 d .
C5 C 0.6993(3) 0.29095(19) 0.64971(16) 0.0330(6) Uani 1 1 d .
C6 C 0.7232(3) 0.46509(19) 0.67889(19) 0.0488(8) Uani 1 1 d .
H6A H 0.7521 0.4862 0.6291 0.073 Uiso 1 1 calc R
H6B H 0.7637 0.5013 0.7260 0.073 Uiso 1 1 calc R
H6C H 0.6286 0.4703 0.6717 0.073 Uiso 1 1 calc R
C7 C 0.9843(3) 0.3936(2) 0.7991(2) 0.0513(8) Uani 1 1 d .
H7A H 1.0264 0.3613 0.8483 0.077 Uiso 1 1 calc R
H7B H 0.9455 0.4487 0.8155 0.077 Uiso 1 1 calc R
H7C H 1.0489 0.4084 0.7652 0.077 Uiso 1 1 calc R
C8 C 0.9872(3) 0.1761(2) 0.7858(2) 0.0538(9) Uani 1 1 d .
H8A H 1.0550 0.1688 0.7526 0.081 Uiso 1 1 calc R
H8B H 0.9485 0.1179 0.7936 0.081 Uiso 1 1 calc R
H8C H 1.0253 0.2013 0.8395 0.081 Uiso 1 1 calc R
C9 C 0.7462(4) 0.1165(2) 0.6471(2) 0.0539(9) Uani 1 1 d .
H9A H 0.6566 0.1121 0.6172 0.081 Uiso 1 1 calc R
H9B H 0.7591 0.0745 0.6933 0.081 Uiso 1 1 calc R
H9C H 0.8062 0.1020 0.6100 0.081 Uiso 1 1 calc R
C10 C 0.5949(3) 0.2952(2) 0.57189(17) 0.0487(8) Uani 1 1 d .
H10A H 0.5472 0.3515 0.5709 0.073 Uiso 1 1 calc R
H10B H 0.5346 0.2451 0.5716 0.073 Uiso 1 1 calc R
H10C H 0.6361 0.2915 0.5233 0.073 Uiso 1 1 calc R
C11 C 0.3863(3) 0.33636(18) 0.70419(16) 0.0324(6) Uani 1 1 d .
H11A H 0.4248 0.3744 0.6659 0.039 Uiso 1 1 calc R
H11B H 0.3229 0.3733 0.7269 0.039 Uiso 1 1 calc R
C12 C 0.3118(2) 0.25826(18) 0.65407(17) 0.0301(6) Uani 1 1 d .
C13 C 0.1910(3) 0.27504(19) 0.59977(16) 0.0319(6) Uani 1 1 d .
C14 C 0.1199(3) 0.2022(2) 0.55788(18) 0.0430(7) Uani 1 1 d .
H14 H 0.0391 0.2131 0.5227 0.052 Uiso 1 1 calc R
C15 C 0.1678(3) 0.1142(2) 0.5679(2) 0.0494(8) Uani 1 1 d .
H15 H 0.1193 0.0663 0.5400 0.059 Uiso 1 1 calc R
C16 C 0.2876(3) 0.0980(2) 0.61924(19) 0.0452(8) Uani 1 1 d .
H16 H 0.3213 0.0391 0.6253 0.054 Uiso 1 1 calc R
C17 C 0.3580(3) 0.16921(19) 0.66197(18) 0.0400(7) Uani 1 1 d .
H17 H 0.4386 0.1572 0.6970 0.048 Uiso 1 1 calc R
C18 C 0.2109(3) 0.41997(19) 0.53381(18) 0.0416(7) Uani 1 1 d .
H18A H 0.3049 0.4109 0.5488 0.062 Uiso 1 1 calc R
H18B H 0.1909 0.4834 0.5389 0.062 Uiso 1 1 calc R
H18C H 0.1809 0.4007 0.4769 0.062 Uiso 1 1 calc R
C19 C 0.0008(3) 0.3770(3) 0.5648(2) 0.0569(9) Uani 1 1 d .
H19A H -0.0252 0.3618 0.5065 0.085 Uiso 1 1 calc R
H19B H -0.0237 0.4388 0.5737 0.085 Uiso 1 1 calc R
H19C H -0.0429 0.3370 0.5979 0.085 Uiso 1 1 calc R
C20 C 0.4512(3) 0.30223(19) 0.85648(17) 0.0343(6) Uani 1 1 d D
C21 C 0.3429(3) 0.2324(2) 0.8599(2) 0.0513(8) Uani 1 1 d .
H21A H 0.2639 0.2499 0.8218 0.077 Uiso 1 1 calc R
H21B H 0.3249 0.2295 0.9159 0.077 Uiso 1 1 calc R
H21C H 0.3717 0.1738 0.8441 0.077 Uiso 1 1 calc R
C22 C 0.4183(3) 0.3939(2) 0.8911(2) 0.0478(8) Uani 1 1 d .
H22A H 0.4902 0.4355 0.8902 0.072 Uiso 1 1 calc R
H22B H 0.4048 0.3865 0.9478 0.072 Uiso 1 1 calc R
H22C H 0.3390 0.4177 0.8573 0.072 Uiso 1 1 calc R
H20 H 0.5307(13) 0.2813(14) 0.8921(12) 0.019(6) Uiso 1 1 d D

loop_
_atom_site_aniso_label
_atom_site_aniso_U_11
_atom_site_aniso_U_22
_atom_site_aniso_U_33
_atom_site_aniso_U_23
_atom_site_aniso_U_13
_atom_site_aniso_U_12
Zr1 0.02249(14) 0.03012(15) 0.02345(15) 0.00582(11) 0.00010(10) 0.00087(11)
Cl1 0.0357(4) 0.0589(5) 0.0290(4) -0.0035(3) -0.0024(3) -0.0033(3)
Cl2 0.0551(5) 0.0366(4) 0.0543(5) 0.0196(3) 0.0126(4) 0.0078(3)
N1 0.0240(11) 0.0320(12) 0.0287(12) 0.0052(10) -0.0025(9) -0.0005(9)
N2 0.0311(13) 0.0498(15) 0.0253(12) 0.0032(10) -0.0003(10) 0.0125(11)
C1 0.0385(15) 0.0325(15) 0.0290(15) 0.0066(12) 0.0130(12) 0.0026(12)
C2 0.0305(15) 0.0380(16) 0.0335(16) 0.0023(12) 0.0093(12) -0.0068(12)
C3 0.0283(14) 0.0415(16) 0.0354(16) 0.0042(13) 0.0074(12) 0.0036(12)
C4 0.0377(15) 0.0332(15) 0.0322(15) -0.0020(12) 0.0094(12) -0.0018(12)
C5 0.0334(15) 0.0428(17) 0.0229(14) 0.0017(12) 0.0050(11) 0.0009(12)
C6 0.064(2) 0.0372(17) 0.0493(19) 0.0119(14) 0.0224(16) 0.0065(15)
C7 0.0411(18) 0.061(2) 0.051(2) -0.0037(16) 0.0080(15) -0.0216(16)
C8 0.0332(17) 0.063(2) 0.064(2) 0.0154(18) 0.0080(15) 0.0138(15)
C9 0.077(2) 0.0407(18) 0.047(2) -0.0068(15) 0.0197(18) -0.0043(17)
C10 0.0445(18) 0.075(2) 0.0243(15) 0.0020(15) -0.0003(13) 0.0026(16)
C11 0.0283(14) 0.0330(15) 0.0319(15) 0.0051(12) -0.0047(11) 0.0023(12)
C12 0.0254(14) 0.0329(15) 0.0309(15) 0.0058(11) 0.0021(11) 0.0003(11)
C13 0.0267(14) 0.0406(16) 0.0281(15) 0.0053(12) 0.0040(11) 0.0004(12)
C14 0.0307(16) 0.058(2) 0.0367(17) 0.0015(15) -0.0030(13) -0.0075(14)
C15 0.052(2) 0.047(2) 0.0455(19) -0.0057(15) -0.0017(15) -0.0176(16)
C16 0.0507(19) 0.0327(16) 0.050(2) 0.0026(14) 0.0024(15) -0.0013(14)
C17 0.0338(16) 0.0357(16) 0.0467(18) 0.0048(13) -0.0028(13) 0.0025(13)
C18 0.0469(18) 0.0337(16) 0.0390(17) 0.0034(13) -0.0058(14) 0.0033(13)
C19 0.0385(18) 0.090(3) 0.0420(19) 0.0175(18) 0.0073(15) 0.0271(18)
C20 0.0253(14) 0.0451(17) 0.0320(16) 0.0104(13) 0.0035(12) 0.0023(12)
C21 0.0384(17) 0.061(2) 0.056(2) 0.0121(17) 0.0138(15) -0.0115(16)
C22 0.0450(19) 0.0530(19) 0.0476(19) -0.0006(15) 0.0141(15) 0.0080(15)

loop_
_atom_type_symbol
_atom_type_description
_atom_type_scat_dispersion_real
_atom_type_scat_dispersion_imag
_atom_type_scat_source
C C 0.0033 0.0016 'International Tables Vol C Tables 4.2.6.8 and 6.1.1.4'
H H 0.0000 0.0000 'International Tables Vol C Tables 4.2.6.8 and 6.1.1.4'
N N 0.0061 0.0033 'International Tables Vol C Tables 4.2.6.8 and 6.1.1.4'
Cl Cl 0.1484 0.1585 'International Tables Vol C Tables 4.2.6.8 and 6.1.1.4'
Zr Zr -2.9673 0.5597 'International Tables Vol C Tables 4.2.6.8 and 6.1.1.4'

loop_
_geom_angle_atom_site_label_1
_geom_angle_atom_site_label_2
_geom_angle_atom_site_label_3
_geom_angle
N1 Zr1 Cl2 103.25(6)
N1 Zr1 Cl1 109.05(6)
Cl2 Zr1 Cl1 104.80(3)
N1 Zr1 C3 142.73(9)
Cl2 Zr1 C3 91.28(7)
Cl1 Zr1 C3 99.78(7)
N1 Zr1 C2 128.51(9)
Cl2 Zr1 C2 122.75(7)
Cl1 Zr1 C2 82.10(7)
C3 Zr1 C2 32.96(9)
N1 Zr1 C1 96.29(8)
Cl2 Zr1 C1 140.96(6)
Cl1 Zr1 C1 100.12(7)
C3 Zr1 C1 54.81(9)
C2 Zr1 C1 33.01(9)
N1 Zr1 C4 112.79(9)
Cl2 Zr1 C4 86.68(6)
Cl1 Zr1 C4 132.50(7)
C3 Zr1 C4 33.05(9)
C2 Zr1 C4 54.47(9)
C1 Zr1 C4 54.47(8)
N1 Zr1 C5 88.27(8)
Cl2 Zr1 C5 113.89(7)
Cl1 Zr1 C5 132.51(7)
C3 Zr1 C5 54.55(9)
C2 Zr1 C5 54.35(9)
C1 Zr1 C5 32.75(8)
C4 Zr1 C5 32.68(8)
N1 Zr1 H20 52.9(2)
Cl2 Zr1 H20 78.3(5)
Cl1 Zr1 H20 71.6(4)
C3 Zr1 H20 163.9(2)
C2 Zr1 H20 150.3(5)
C1 Zr1 H20 138.8(4)
C4 Zr1 H20 154.8(5)
C5 Zr1 H20 141.1(2)
C11 N1 C20 115.2(2)
C11 N1 Zr1 144.40(17)
C20 N1 Zr1 100.35(15)
C13 N2 C19 115.4(2)
C13 N2 C18 112.8(2)
C19 N2 C18 109.8(2)
C5 C1 C2 108.1(2)
C5 C1 C6 125.5(3)
C2 C1 C6 126.1(3)
C5 C1 Zr1 74.99(14)
C2 C1 Zr1 73.45(14)
C6 C1 Zr1 122.41(17)
C3 C2 C1 108.0(2)
C3 C2 C7 125.9(3)
C1 C2 C7 125.7(3)
C3 C2 Zr1 72.82(14)
C1 C2 Zr1 73.53(14)
C7 C2 Zr1 125.14(18)
C2 C3 C4 108.0(2)
C2 C3 C8 127.1(3)
C4 C3 C8 124.8(3)
C2 C3 Zr1 74.22(15)
C4 C3 Zr1 74.47(15)
C8 C3 Zr1 120.17(19)
C5 C4 C3 108.2(2)
C5 C4 C9 126.2(3)
C3 C4 C9 125.4(3)
C5 C4 Zr1 74.76(14)
C3 C4 Zr1 72.47(15)
C9 C4 Zr1 122.68(18)
C4 C5 C1 107.6(2)
C4 C5 C10 125.0(3)
C1 C5 C10 125.9(3)
C4 C5 Zr1 72.56(14)
C1 C5 Zr1 72.26(14)
C10 C5 Zr1 131.46(18)
C1 C6 H6A 109.5
C1 C6 H6B 109.5
H6A C6 H6B 109.5
C1 C6 H6C 109.5
H6A C6 H6C 109.5
H6B C6 H6C 109.5
C2 C7 H7A 109.5
C2 C7 H7B 109.5
H7A C7 H7B 109.5
C2 C7 H7C 109.5
H7A C7 H7C 109.5
H7B C7 H7C 109.5
C3 C8 H8A 109.5
C3 C8 H8B 109.5
H8A C8 H8B 109.5
C3 C8 H8C 109.5
H8A C8 H8C 109.5
H8B C8 H8C 109.5
C4 C9 H9A 109.5
C4 C9 H9B 109.5
H9A C9 H9B 109.5
C4 C9 H9C 109.5
H9A C9 H9C 109.5
H9B C9 H9C 109.5
C5 C10 H10A 109.5
C5 C10 H10B 109.5
H10A C10 H10B 109.5
C5 C10 H10C 109.5
H10A C10 H10C 109.5
H10B C10 H10C 109.5
N1 C11 C12 115.5(2)
N1 C11 H11A 108.4
C12 C11 H11A 108.4
N1 C11 H11B 108.4
C12 C11 H11B 108.4
H11A C11 H11B 107.5
C17 C12 C13 118.1(3)
C17 C12 C11 121.9(2)
C13 C12 C11 120.0(2)
C14 C13 C12 119.5(3)
C14 C13 N2 122.0(2)
C12 C13 N2 118.5(2)
C15 C14 C13 121.1(3)
C15 C14 H14 119.5
C13 C14 H14 119.5
C16 C15 C14 119.6(3)
C16 C15 H15 120.2
C14 C15 H15 120.2
C15 C16 C17 120.0(3)
C15 C16 H16 120.0
C17 C16 H16 120.0
C16 C17 C12 121.8(3)
C16 C17 H17 119.1
C12 C17 H17 119.1
N2 C18 H18A 109.5
N2 C18 H18B 109.5
H18A C18 H18B 109.5
N2 C18 H18C 109.5
H18A C18 H18C 109.5
H18B C18 H18C 109.5
N2 C19 H19A 109.5
N2 C19 H19B 109.5
H19A C19 H19B 109.5
N2 C19 H19C 109.5
H19A C19 H19C 109.5
H19B C19 H19C 109.5
N1 C20 C21 113.9(2)
N1 C20 C22 113.0(2)
C21 C20 C22 111.8(2)
N1 C20 H20 102.9(14)
C21 C20 H20 108.0(14)
C22 C20 H20 106.5(14)
C20 C21 H21A 109.5
C20 C21 H21B 109.5
H21A C21 H21B 109.5
C20 C21 H21C 109.5
H21A C21 H21C 109.5
H21B C21 H21C 109.5
C20 C22 H22A 109.5
C20 C22 H22B 109.5
H22A C22 H22B 109.5
C20 C22 H22C 109.5
H22A C22 H22C 109.5
H22B C22 H22C 109.5

loop_
_geom_bond_atom_site_label_1
_geom_bond_atom_site_label_2
_geom_bond_distance
Zr1 N1 2.007(2)
Zr1 Cl2 2.4198(7)
Zr1 Cl1 2.4221(7)
Zr1 C3 2.485(3)
Zr1 C2 2.503(2)
Zr1 C1 2.504(2)
Zr1 C4 2.511(3)
Zr1 C5 2.539(3)
Zr1 H20 2.31(2)
N1 C11 1.458(3)
N1 C20 1.487(3)
N2 C13 1.431(3)
N2 C19 1.458(4)
N2 C18 1.458(4)
C1 C5 1.422(4)
C1 C2 1.422(4)
C1 C6 1.506(4)
C2 C3 1.415(4)
C2 C7 1.505(4)
C3 C4 1.421(4)
C3 C8 1.498(4)
C4 C5 1.421(4)
C4 C9 1.503(4)
C5 C10 1.499(4)
C6 H6A 0.9600
C6 H6B 0.9600
C6 H6C 0.9600
C7 H7A 0.9600
C7 H7B 0.9600
C7 H7C 0.9600
C8 H8A 0.9600
C8 H8B 0.9600
C8 H8C 0.9600
C9 H9A 0.9600
C9 H9B 0.9600
C9 H9C 0.9600
C10 H10A 0.9600
C10 H10B 0.9600
C10 H10C 0.9600
C11 C12 1.528(4)
C11 H11A 0.9700
C11 H11B 0.9700
C12 C17 1.389(4)
C12 C13 1.405(4)
C13 C14 1.399(4)
C14 C15 1.380(4)
C14 H14 0.9300
C15 C16 1.374(4)
C15 H15 0.9300
C16 C17 1.383(4)
C16 H16 0.9300
C17 H17 0.9300
C18 H18A 0.9600
C18 H18B 0.9600
C18 H18C 0.9600
C19 H19A 0.9600
C19 H19B 0.9600
C19 H19C 0.9600
C20 C21 1.520(4)
C20 C22 1.521(4)
C20 H20 0.959(5)
C21 H21A 0.9600
C21 H21B 0.9600
C21 H21C 0.9600
C22 H22A 0.9600
C22 H22B 0.9600
C22 H22C 0.9600
